data_7200758
loop_
_publ_author_name
'Aitipamula, Srinivasulu'
'Chow, Pui Shan'
'Tan, Reginald B. H.'

_publ_section_title
;
 Dimorphs of a 1&#x2009;:&#x2009;1 cocrystal of ethenzamide and
 saccharin: solid-state grinding methods result in metastable polymorph
;
_journal_issue 5
_journal_name_full CrystEngComm
_journal_page_first 889
_journal_paper_doi 10.1039/b821373a
_journal_volume 11
_journal_year 2009
_chemical_formula_moiety ' C9 H11 N O2, C7 H5 N O3 S'
_chemical_formula_sum 'C16 H16 N2 O5 S'
_chemical_formula_weight 348.37
_chemical_melting_point 394.34
_chemical_name_common
;
Form II of 1:1 cocrystal of ethenzamide and saccharin
;
_chemical_name_systematic
;
Form II of 1:1 cocrystal of ethenzamide and saccharin
;
_space_group_IT_number 14
_symmetry_cell_setting monoclinic
_symmetry_space_group_name_Hall '-P 2yn'
_symmetry_space_group_name_H-M 'P 1 21/n 1'
_atom_sites_solution_hydrogens geom
_atom_sites_solution_primary direct
_atom_sites_solution_secondary difmap
_audit_creation_method SHELXL-97
_cell_angle_alpha 90.00
_cell_angle_beta 91.45(3)
_cell_angle_gamma 90.00
_cell_formula_units_Z 4
_cell_length_a 8.6125(17)
_cell_length_b 16.607(3)
_cell_length_c 11.183(2)
_cell_measurement_reflns_used 5455
_cell_measurement_temperature 110(2)
_cell_measurement_theta_max 31.0825
_cell_measurement_theta_min 2.1960
_cell_volume 1599.0(5)
_computing_cell_refinement 'CrystalClear (Rigaku Inc., 2007)'
_computing_data_collection 'CrystalClear (Rigaku Inc., 2007)'
_computing_data_reduction 'CrystalClear (Rigaku Inc., 2007)'
_computing_structure_refinement 'SHELXL-97 (Sheldrick, 1997)'
_computing_structure_solution 'SHELXS-97 (Sheldrick, 1990)'
_diffrn_ambient_temperature 110(2)
_diffrn_measured_fraction_theta_full 0.997
_diffrn_measured_fraction_theta_max 0.997
_diffrn_measurement_device_type 'CCD area deterctor'
_diffrn_measurement_method '\w scans'
_diffrn_radiation_monochromator graphite
_diffrn_radiation_source 'fine-focus sealed tube'
_diffrn_radiation_type MoK\a
_diffrn_radiation_wavelength 0.71073
_diffrn_reflns_av_R_equivalents 0.0519
_diffrn_reflns_av_sigmaI/netI 0.0496
_diffrn_reflns_limit_h_max 11
_diffrn_reflns_limit_h_min -11
_diffrn_reflns_limit_k_max 18
_diffrn_reflns_limit_k_min -22
_diffrn_reflns_limit_l_max 14
_diffrn_reflns_limit_l_min -14
_diffrn_reflns_number 12033
_diffrn_reflns_theta_full 28.28
_diffrn_reflns_theta_max 28.28
_diffrn_reflns_theta_min 2.20
_exptl_absorpt_coefficient_mu 0.232
_exptl_absorpt_correction_T_max 0.9749
_exptl_absorpt_correction_T_min 0.9507
_exptl_absorpt_correction_type multi-scan
_exptl_crystal_colour colorless
_exptl_crystal_density_diffrn 1.447
_exptl_crystal_density_method 'not measured'
_exptl_crystal_description block
_exptl_crystal_F_000 728
_exptl_crystal_size_max 0.22
_exptl_crystal_size_mid 0.18
_exptl_crystal_size_min 0.11
_refine_diff_density_max 0.603
_refine_diff_density_min -0.562
_refine_diff_density_rms 0.076
_refine_ls_extinction_method none
_refine_ls_goodness_of_fit_ref 1.105
_refine_ls_hydrogen_treatment mixed
_refine_ls_matrix_type full
_refine_ls_number_parameters 230
_refine_ls_number_reflns 3951
_refine_ls_number_restraints 0
_refine_ls_restrained_S_all 1.105
_refine_ls_R_factor_all 0.0666
_refine_ls_R_factor_gt 0.0595
_refine_ls_shift/su_max 0.001
_refine_ls_shift/su_mean 0.000
_refine_ls_structure_factor_coef Fsqd
_refine_ls_weighting_details 'calc w=1/[\s^2^(Fo^2^)+(0.0840P)^2^+0.6428P] where P=(Fo^2^+2Fc^2^)/3'
_refine_ls_weighting_scheme calc
_refine_ls_wR_factor_gt 0.1556
_refine_ls_wR_factor_ref 0.1662
_reflns_number_gt 3526
_reflns_number_total 3951
_reflns_threshold_expression >2sigma(I)
_cod_data_source_file b821373a.txt
_cod_data_source_block EASACFII
_cod_depositor_comments
;
The following automatic conversions were performed:
'_symmetry_cell_setting' value 'Monoclinic' changed to 'monoclinic'
according to '/home/saulius/struct/CIF-dictionaries/cif_core.dic'
dictionary named 'cif_core.dic' version 2.4.1 from 2010-06-29.

Automatic conversion script
Id: cif_fix_enum 1527 2010-12-29 10:47:43Z saulius 
;
_cod_original_cell_volume 1598.9(5)
_cod_original_sg_symbol_H-M P2(1)/n
_cod_database_code 7200758

loop_
_symmetry_equiv_pos_as_xyz
'x, y, z'
'-x+1/2, y+1/2, -z+1/2'
'-x, -y, -z'
'x-1/2, -y-1/2, z-1/2'

loop_
_atom_site_label
_atom_site_type_symbol
_atom_site_fract_x
_atom_site_fract_y
_atom_site_fract_z
_atom_site_U_iso_or_equiv
_atom_site_adp_type
_atom_site_occupancy
_atom_site_symmetry_multiplicity
_atom_site_calc_flag
_atom_site_refinement_flags
_atom_site_disorder_assembly
_atom_site_disorder_group
S1 S 0.79388(5) 0.13461(3) 0.61302(4) 0.02297(17) Uani 1 1 d . . .
O5 O 0.89417(18) 0.13275(9) 0.71728(13) 0.0301(3) Uani 1 1 d . . .
O2 O 0.68908(16) 0.25224(8) 0.29227(13) 0.0259(3) Uani 1 1 d . . .
O1 O 0.42636(18) 0.04262(9) 0.24510(13) 0.0328(4) Uani 1 1 d . . .
O3 O 0.70884(17) -0.05839(9) 0.45456(13) 0.0304(3) Uani 1 1 d . . .
C1 C 0.6079(2) 0.13832(11) 0.17672(18) 0.0220(4) Uani 1 1 d . . .
O4 O 0.67747(17) 0.19660(9) 0.60821(14) 0.0291(3) Uani 1 1 d . . .
N1 N 0.4925(2) 0.14135(11) 0.37444(16) 0.0262(4) Uani 1 1 d . . .
C2 C 0.8983(2) 0.13074(12) 0.48024(18) 0.0230(4) Uani 1 1 d . . .
N2 N 0.71371(19) 0.04548(10) 0.58961(15) 0.0246(4) Uani 1 1 d . . .
C3 C 0.8654(2) 0.05953(12) 0.42008(17) 0.0236(4) Uani 1 1 d . . .
C4 C 0.7003(2) 0.20822(12) 0.18952(17) 0.0230(4) Uani 1 1 d . . .
C5 C 0.9995(2) 0.18761(13) 0.43699(19) 0.0265(4) Uani 1 1 d . . .
H5 H 1.0193 0.2354 0.4781 0.032 Uiso 1 1 calc R . .
C6 C 0.8000(2) 0.22955(13) 0.09824(18) 0.0263(4) Uani 1 1 d . . .
H6 H 0.8619 0.2752 0.1065 0.032 Uiso 1 1 calc R . .
C7 C 0.5021(2) 0.10528(12) 0.26893(18) 0.0246(4) Uani 1 1 d . . .
C8 C 0.7552(2) 0.00753(12) 0.48538(17) 0.0241(4) Uani 1 1 d . . .
C9 C 0.7675(2) 0.32911(12) 0.2988(2) 0.0286(4) Uani 1 1 d . . .
H9A H 0.7366 0.3625 0.2311 0.034 Uiso 1 1 calc R . .
H9B H 0.8791 0.3215 0.2977 0.034 Uiso 1 1 calc R . .
C10 C 0.7156(3) 0.11475(13) -0.0193(2) 0.0314(5) Uani 1 1 d . . .
H10 H 0.7194 0.0840 -0.0886 0.038 Uiso 1 1 calc R . .
C11 C 0.9354(2) 0.04323(13) 0.31190(18) 0.0267(4) Uani 1 1 d . . .
H11 H 0.9133 -0.0040 0.2701 0.032 Uiso 1 1 calc R . .
C12 C 0.8074(2) 0.18309(13) -0.00509(19) 0.0298(5) Uani 1 1 d . . .
H12 H 0.8744 0.1979 -0.0652 0.036 Uiso 1 1 calc R . .
C13 C 0.6188(2) 0.09366(13) 0.07197(19) 0.0273(4) Uani 1 1 d . . .
H13 H 0.5581 0.0476 0.0631 0.033 Uiso 1 1 calc R . .
C14 C 1.0708(2) 0.17064(14) 0.32932(19) 0.0297(5) Uani 1 1 d . . .
H14 H 1.1404 0.2074 0.2981 0.036 Uiso 1 1 calc R . .
C15 C 1.0390(2) 0.09936(14) 0.26798(19) 0.0298(4) Uani 1 1 d . . .
H15 H 1.0880 0.0891 0.1964 0.036 Uiso 1 1 calc R . .
C16 C 0.7221(3) 0.36851(13) 0.4137(2) 0.0345(5) Uani 1 1 d . . .
H16A H 0.6130 0.3804 0.4105 0.052 Uiso 1 1 calc R . .
H16B H 0.7798 0.4175 0.4247 0.052 Uiso 1 1 calc R . .
H16C H 0.7446 0.3328 0.4794 0.052 Uiso 1 1 calc R . .
H1 H 0.553(3) 0.1826(15) 0.386(2) 0.026(6) Uiso 1 1 d . . .
H2 H 0.433(3) 0.1216(16) 0.432(3) 0.042(8) Uiso 1 1 d . . .
H3 H 0.662(4) 0.018(2) 0.645(3) 0.068(10) Uiso 1 1 d . . .

loop_
_atom_site_aniso_label
_atom_site_aniso_U_11
_atom_site_aniso_U_22
_atom_site_aniso_U_33
_atom_site_aniso_U_23
_atom_site_aniso_U_13
_atom_site_aniso_U_12
S1 0.0243(3) 0.0230(3) 0.0217(3) -0.00106(17) 0.00288(19) -0.00114(17)
O5 0.0328(8) 0.0337(8) 0.0237(7) -0.0016(6) -0.0008(6) -0.0029(6)
O2 0.0294(7) 0.0230(7) 0.0253(7) 0.0015(5) 0.0010(5) -0.0047(6)
O1 0.0406(8) 0.0311(8) 0.0270(8) -0.0036(6) 0.0072(6) -0.0143(6)
O3 0.0381(8) 0.0259(8) 0.0275(8) -0.0023(6) 0.0071(6) -0.0050(6)
C1 0.0192(8) 0.0215(9) 0.0255(10) 0.0036(7) 0.0014(7) 0.0007(7)
O4 0.0294(7) 0.0264(8) 0.0317(8) -0.0028(6) 0.0047(6) 0.0041(6)
N1 0.0271(8) 0.0255(9) 0.0261(9) -0.0008(7) 0.0058(7) -0.0052(7)
C2 0.0195(8) 0.0254(10) 0.0242(9) 0.0031(7) 0.0019(7) 0.0009(7)
N2 0.0272(8) 0.0241(8) 0.0227(8) -0.0008(6) 0.0050(6) -0.0025(6)
C3 0.0222(8) 0.0268(10) 0.0217(9) 0.0027(7) 0.0012(7) 0.0031(7)
C4 0.0221(8) 0.0227(9) 0.0241(9) 0.0026(7) -0.0018(7) 0.0016(7)
C5 0.0249(9) 0.0261(10) 0.0286(10) 0.0016(8) 0.0006(7) -0.0007(7)
C6 0.0227(9) 0.0256(10) 0.0308(10) 0.0072(8) 0.0022(7) -0.0011(7)
C7 0.0238(9) 0.0256(10) 0.0246(9) 0.0042(8) 0.0018(7) -0.0013(7)
C8 0.0256(9) 0.0234(9) 0.0233(9) 0.0008(7) 0.0019(7) 0.0008(7)
C9 0.0291(10) 0.0221(10) 0.0344(11) 0.0028(8) -0.0017(8) -0.0057(8)
C10 0.0350(11) 0.0303(11) 0.0291(11) 0.0006(9) 0.0080(8) 0.0021(9)
C11 0.0289(9) 0.0277(10) 0.0237(9) 0.0013(8) 0.0028(7) 0.0033(8)
C12 0.0282(10) 0.0320(11) 0.0295(10) 0.0041(8) 0.0077(8) 0.0037(8)
C13 0.0267(9) 0.0271(10) 0.0282(10) 0.0013(8) 0.0035(7) -0.0009(8)
C14 0.0230(9) 0.0351(11) 0.0311(11) 0.0075(9) 0.0040(8) -0.0008(8)
C15 0.0275(9) 0.0374(12) 0.0247(10) 0.0050(9) 0.0047(7) 0.0050(8)
C16 0.0403(12) 0.0266(11) 0.0367(12) -0.0018(9) -0.0001(9) -0.0070(9)

loop_
_atom_type_symbol
_atom_type_description
_atom_type_scat_dispersion_real
_atom_type_scat_dispersion_imag
_atom_type_scat_source
C C 0.0033 0.0000 'International Tables Vol C Tables 4.2.6.8 and 6.1.1.4'
H H 0.0000 0.0000 'International Tables Vol C Tables 4.2.6.8 and 6.1.1.4'
N N 0.0061 0.0000 'International Tables Vol C Tables 4.2.6.8 and 6.1.1.4'
O O 0.0106 0.0000 'International Tables Vol C Tables 4.2.6.8 and 6.1.1.4'
S S 0.1246 0.0000 'International Tables Vol C Tables 4.2.6.8 and 6.1.1.4'

loop_
_geom_angle_atom_site_label_1
_geom_angle_atom_site_label_2
_geom_angle_atom_site_label_3
_geom_angle
_geom_angle_site_symmetry_1
_geom_angle_site_symmetry_3
_geom_angle_publ_flag
O5 S1 O4 116.81(9) . . ?
O5 S1 N2 110.52(9) . . ?
O4 S1 N2 110.34(9) . . ?
O5 S1 C2 112.07(9) . . ?
O4 S1 C2 111.49(9) . . ?
N2 S1 C2 93.11(9) . . ?
C4 O2 C9 118.13(16) . . ?
C13 C1 C4 118.28(18) . . ?
C13 C1 C7 116.05(17) . . ?
C4 C1 C7 125.62(18) . . ?
C7 N1 H1 116.0(17) . . ?
C7 N1 H2 121.7(18) . . ?
H1 N1 H2 122(2) . . ?
C5 C2 C3 122.46(19) . . ?
C5 C2 S1 127.76(16) . . ?
C3 C2 S1 109.78(14) . . ?
C8 N2 S1 115.28(14) . . ?
C8 N2 H3 120(2) . . ?
S1 N2 H3 124(2) . . ?
C2 C3 C11 119.99(18) . . ?
C2 C3 C8 112.46(17) . . ?
C11 C3 C8 127.54(19) . . ?
O2 C4 C6 122.45(18) . . ?
O2 C4 C1 118.23(17) . . ?
C6 C4 C1 119.32(19) . . ?
C2 C5 C14 117.4(2) . . ?
C2 C5 H5 121.3 . . ?
C14 C5 H5 121.3 . . ?
C12 C6 C4 120.55(19) . . ?
C12 C6 H6 119.7 . . ?
C4 C6 H6 119.7 . . ?
O1 C7 N1 121.33(18) . . ?
O1 C7 C1 118.71(18) . . ?
N1 C7 C1 119.95(18) . . ?
O3 C8 N2 124.21(18) . . ?
O3 C8 C3 126.43(18) . . ?
N2 C8 C3 109.36(17) . . ?
O2 C9 C16 107.22(17) . . ?
O2 C9 H9A 110.3 . . ?
C16 C9 H9A 110.3 . . ?
O2 C9 H9B 110.3 . . ?
C16 C9 H9B 110.3 . . ?
H9A C9 H9B 108.5 . . ?
C13 C10 C12 118.4(2) . . ?
C13 C10 H10 120.8 . . ?
C12 C10 H10 120.8 . . ?
C15 C11 C3 118.2(2) . . ?
C15 C11 H11 120.9 . . ?
C3 C11 H11 120.9 . . ?
C10 C12 C6 120.62(19) . . ?
C10 C12 H12 119.7 . . ?
C6 C12 H12 119.7 . . ?
C10 C13 C1 122.8(2) . . ?
C10 C13 H13 118.6 . . ?
C1 C13 H13 118.6 . . ?
C15 C14 C5 120.82(19) . . ?
C15 C14 H14 119.6 . . ?
C5 C14 H14 119.6 . . ?
C11 C15 C14 121.1(2) . . ?
C11 C15 H15 119.5 . . ?
C14 C15 H15 119.5 . . ?
C9 C16 H16A 109.5 . . ?
C9 C16 H16B 109.5 . . ?
H16A C16 H16B 109.5 . . ?
C9 C16 H16C 109.5 . . ?
H16A C16 H16C 109.5 . . ?
H16B C16 H16C 109.5 . . ?

loop_
_geom_bond_atom_site_label_1
_geom_bond_atom_site_label_2
_geom_bond_distance
_geom_bond_site_symmetry_2
_geom_bond_publ_flag
S1 O5 1.4337(16) . ?
S1 O4 1.4370(15) . ?
S1 N2 1.6512(18) . ?
S1 C2 1.757(2) . ?
O2 C4 1.367(2) . ?
O2 C9 1.445(2) . ?
O1 C7 1.253(2) . ?
O3 C8 1.212(2) . ?
C1 C13 1.392(3) . ?
C1 C4 1.412(3) . ?
C1 C7 1.498(3) . ?
N1 C7 1.328(3) . ?
N1 H1 0.87(3) . ?
N1 H2 0.90(3) . ?
C2 C5 1.381(3) . ?
C2 C3 1.386(3) . ?
N2 C8 1.380(3) . ?
N2 H3 0.90(3) . ?
C3 C11 1.392(3) . ?
C3 C8 1.488(3) . ?
C4 C6 1.396(3) . ?
C5 C14 1.394(3) . ?
C5 H5 0.9300 . ?
C6 C12 1.392(3) . ?
C6 H6 0.9300 . ?
C9 C16 1.503(3) . ?
C9 H9A 0.9700 . ?
C9 H9B 0.9700 . ?
C10 C13 1.380(3) . ?
C10 C12 1.390(3) . ?
C10 H10 0.9300 . ?
C11 C15 1.389(3) . ?
C11 H11 0.9300 . ?
C12 H12 0.9300 . ?
C13 H13 0.9300 . ?
C14 C15 1.392(3) . ?
C14 H14 0.9300 . ?
C15 H15 0.9300 . ?
C16 H16A 0.9600 . ?
C16 H16B 0.9600 . ?
C16 H16C 0.9600 . ?

loop_
_cod_related_entry_id
_cod_related_entry_database
_cod_related_entry_code
1 ChemSpider 30653571
